data_2108141
loop_
_publ_author_name
'Cox, Jordan M.'
'Walton, Ian M.'
'Bateman, Gage'
'Benson, Cassidy A.'
'Mitchell, Travis'
'Sylvester, Eric'
'Chen, Yu-Sheng'
'Benedict, Jason B.'

_publ_section_title
;
 Solvent exchange in a metal--organic framework single crystal monitored
 by dynamic <i>in situ</i> X-ray diffraction
;
_journal_issue 4
_journal_name_full 'Acta Crystallographica Section B'
_journal_page_first 669
_journal_page_last 674
_journal_paper_doi 10.1107/S2052520617008447
_journal_volume 73
_journal_year 2017
_chemical_formula_moiety 'C13 H9 Co N2 O4, C2 H6 O'
_chemical_formula_sum 'C15 H15 Co N2 O5'
_chemical_formula_weight 362.22
_space_group_crystal_system monoclinic
_space_group_IT_number 14
_space_group_name_Hall '-P 2ybc'
_space_group_name_H-M_alt 'P 1 21/c 1'
_symmetry_space_group_name_Hall '-P 2ybc'
_symmetry_space_group_name_H-M 'P 1 21/c 1'
_atom_sites_solution_hydrogens geom
_atom_sites_solution_primary direct
_audit_creation_method
;
Olex2 1.2
(compiled 2017.03.02 svn.r3394 for OlexSys, GUI svn.r5324)
;
_cell_angle_alpha 90
_cell_angle_beta 109.223(3)
_cell_angle_gamma 90
_cell_formula_units_Z 4
_cell_length_a 12.631(2)
_cell_length_b 7.5996(14)
_cell_length_c 16.109(3)
_cell_measurement_reflns_used 533
_cell_measurement_temperature 296.15
_cell_measurement_theta_max 14.737
_cell_measurement_theta_min 1.521
_cell_volume 1460.1(4)
_computing_molecular_graphics 'Olex2 (Dolomanov et al., 2009)'
_computing_publication_material 'Olex2 (Dolomanov et al., 2009)'
_computing_structure_refinement 'ShelXL (Sheldrick, 2015)'
_computing_structure_solution 'ShelXS (Sheldrick, 2008)'
_diffrn_ambient_temperature 296.15
_diffrn_detector_area_resol_mean 7.9
_diffrn_measured_fraction_theta_full 0.996
_diffrn_measured_fraction_theta_max 0.996
_diffrn_measurement_device 'three-circle diffractometer'
_diffrn_measurement_device_type 'Bruker SMART APEX2 area detector'
_diffrn_measurement_method '\w and \f scans'
_diffrn_radiation_monochromator 'Silicon 111'
_diffrn_radiation_type synchrotron
_diffrn_radiation_wavelength 0.40651
_diffrn_reflns_av_R_equivalents 0.1090
_diffrn_reflns_limit_h_max 15
_diffrn_reflns_limit_h_min -14
_diffrn_reflns_limit_k_max 9
_diffrn_reflns_limit_k_min -8
_diffrn_reflns_limit_l_max 20
_diffrn_reflns_limit_l_min -20
_diffrn_reflns_number 23515
_diffrn_reflns_theta_full 14.737
_diffrn_reflns_theta_max 14.737
_diffrn_reflns_theta_min 1.521
_exptl_absorpt_coefficient_mu 0.632
_exptl_absorpt_correction_T_max 0.7438
_exptl_absorpt_correction_T_min 0.6520
_exptl_absorpt_correction_type multi-scan
_exptl_absorpt_process_details
;SADABS-2014/2 (Bruker,2014/2) was used for absorption correction.
wR2(int) was 0.1162 before and 0.0725 after correction. The Ratio of
minimum to maximum transmission is 0.8766. The \l/2 correction
factor is 0.00150.
;
_exptl_crystal_colour violet
_exptl_crystal_density_diffrn 1.648
_exptl_crystal_description prism
_exptl_crystal_F_000 744
_exptl_crystal_size_max 0.4
_exptl_crystal_size_mid 0.16
_exptl_crystal_size_min 0.16
_refine_diff_density_max 1.567
_refine_diff_density_min -0.694
_refine_ls_extinction_method none
_refine_ls_goodness_of_fit_ref 1.082
_refine_ls_hydrogen_treatment constr
_refine_ls_matrix_type full
_refine_ls_number_parameters 195
_refine_ls_number_reflns 2988
_refine_ls_number_restraints 1
_refine_ls_restrained_S_all 1.082
_refine_ls_R_factor_all 0.1074
_refine_ls_R_factor_gt 0.0722
_refine_ls_shift/su_max 0.000
_refine_ls_shift/su_mean 0.000
_refine_ls_structure_factor_coef Fsqd
_refine_ls_weighting_details 'w=1/[\s^2^(Fo^2^)+(0.0661P)^2^+7.9649P] where P=(Fo^2^+2Fc^2^)/3'
_refine_ls_weighting_scheme calc
_refine_ls_wR_factor_gt 0.1623
_refine_ls_wR_factor_ref 0.1788
_reflns_number_gt 2104
_reflns_number_total 2988
_reflns_threshold_expression 'I > 2\s(I)'
_cod_data_source_file lc5089sup1.cif
_cod_data_source_block structure3
_cod_original_cell_volume 1460.1(5)
_cod_database_code 2108141
_shelx_space_group_comment
;
The symmetry employed for this shelxl refinement is uniquely defined
by the following loop, which should always be used as a source of
symmetry information in preference to the above space-group names.
They are only intended as comments.
;

loop_
_space_group_symop_operation_xyz
'x, y, z'
'-x, y+1/2, -z+1/2'
'-x, -y, -z'
'x, -y-1/2, z-1/2'

loop_
_atom_site_type_symbol
_atom_site_label
_atom_site_fract_x
_atom_site_fract_y
_atom_site_fract_z
_atom_site_U_iso_or_equiv
_atom_site_adp_type
_atom_site_calc_flag
_atom_site_occupancy
Co Co1 0.18043(7) 0.50291(11) 0.32019(4) 0.0196(2) Uani d 1
O O1 0.1766(3) 0.5318(5) 0.1982(2) 0.0239(10) Uani d 1
O O2 0.0979(4) -0.2951(6) 0.6689(2) 0.0291(10) Uani d 1
O O3 0.1950(4) 0.3535(6) 0.4518(3) 0.0331(11) Uani d 1
O O4 0.1535(4) 0.2424(5) 0.3200(2) 0.0255(10) Uani d 1
N N1 0.0388(4) -0.3851(6) 0.3403(3) 0.0183(10) Uani d 1
H H1A -0.0075 -0.3440 0.2896 0.022 Uiso calc 1
H H1B 0.0025 -0.4669 0.3600 0.022 Uiso calc 1
N N2 0.3131(4) 0.6630(7) 0.3885(3) 0.0264(12) Uani d 1
C C1 0.1328(5) -0.1577(7) 0.6462(3) 0.0167(12) Uani d 1
C C2 0.1237(4) -0.1319(7) 0.5510(3) 0.0150(11) Uani d 1
C C3 0.1506(5) 0.0291(7) 0.5220(3) 0.0174(12) Uani d 1
H H3 0.1773 0.1207 0.5617 0.021 Uiso calc 1
C C4 0.1377(5) 0.0529(7) 0.4337(3) 0.0166(11) Uani d 1
C C5 0.1641(5) 0.2259(8) 0.4011(3) 0.0189(12) Uani d 1
C C6 0.0979(5) -0.0833(8) 0.3742(3) 0.0171(11) Uani d 1
H H6 0.0884 -0.0662 0.3150 0.021 Uiso calc 1
C C7 0.0723(5) -0.2450(7) 0.4028(3) 0.0172(12) Uani d 1
C C8 0.0850(5) -0.2701(7) 0.4912(3) 0.0158(11) Uani d 1
H H8 0.0679 -0.3784 0.5104 0.019 Uiso calc 1
C C9 0.3631(8) 0.6596(11) 0.4751(4) 0.062(3) Uani d 1
H H9 0.3468 0.5674 0.5069 0.075 Uiso calc 1
C C10 0.4375(9) 0.7860(13) 0.5196(4) 0.074(3) Uani d 1
H H10 0.4724 0.7752 0.5800 0.089 Uiso calc 1
C C11 0.4613(5) 0.9278(9) 0.4766(4) 0.0288(14) Uani d 1
C C12 0.4058(7) 0.9343(11) 0.3893(4) 0.053(2) Uani d 1
H H12 0.4160 1.0302 0.3569 0.063 Uiso calc 1
C C13 0.3346(7) 0.8009(12) 0.3477(4) 0.054(2) Uani d 1
H H13 0.2996 0.8088 0.2872 0.065 Uiso calc 1
O O5 0.3948(15) 0.167(2) 0.7339(11) 0.241(8) Uiso d 1
H H5 0.3338 0.1178 0.7168 0.361 Uiso calc 1
C C14 0.3948(13) 0.312(2) 0.6763(10) 0.126(5) Uiso d 1
H H14A 0.4621 0.3818 0.7006 0.151 Uiso calc 1
H H14B 0.3928 0.2679 0.6193 0.151 Uiso calc 1
C C15 0.3002(12) 0.413(2) 0.6679(9) 0.122(5) Uiso d 1
H H15A 0.2416 0.3814 0.6148 0.183 Uiso calc 1
H H15B 0.3183 0.5354 0.6656 0.183 Uiso calc 1
H H15C 0.2755 0.3929 0.7174 0.183 Uiso calc 1

loop_
_atom_site_aniso_label
_atom_site_aniso_U_11
_atom_site_aniso_U_22
_atom_site_aniso_U_33
_atom_site_aniso_U_12
_atom_site_aniso_U_13
_atom_site_aniso_U_23
Co1 0.0366(4) 0.0136(4) 0.0085(3) -0.0072(4) 0.0073(3) -0.0011(3)
O1 0.043(2) 0.020(2) 0.0117(17) 0.0031(19) 0.0117(16) 0.0035(15)
O2 0.053(3) 0.024(2) 0.0116(18) -0.010(2) 0.0134(18) 0.0011(16)
O3 0.058(3) 0.015(2) 0.020(2) -0.012(2) 0.0039(19) 0.0019(17)
O4 0.052(3) 0.013(2) 0.0150(18) -0.0039(19) 0.0157(18) 0.0027(16)
N1 0.034(3) 0.013(2) 0.0072(19) -0.006(2) 0.0062(18) -0.0030(17)
N2 0.034(3) 0.029(3) 0.015(2) -0.007(2) 0.007(2) -0.003(2)
C1 0.025(3) 0.018(3) 0.008(2) 0.002(2) 0.006(2) 0.001(2)
C2 0.021(3) 0.013(3) 0.010(2) -0.002(2) 0.004(2) 0.001(2)
C3 0.027(3) 0.013(3) 0.011(2) 0.002(2) 0.006(2) -0.003(2)
C4 0.028(3) 0.009(3) 0.014(2) -0.002(2) 0.007(2) 0.0023(19)
C5 0.028(3) 0.013(3) 0.015(2) -0.001(2) 0.006(2) 0.002(2)
C6 0.029(3) 0.016(3) 0.006(2) 0.002(2) 0.006(2) 0.001(2)
C7 0.025(3) 0.016(3) 0.010(2) -0.001(2) 0.006(2) -0.001(2)
C8 0.027(3) 0.009(3) 0.012(2) -0.001(2) 0.008(2) -0.001(2)
C9 0.096(7) 0.051(6) 0.022(3) -0.047(5) -0.004(4) 0.009(3)
C10 0.114(8) 0.066(6) 0.015(3) -0.056(6) -0.017(4) 0.009(4)
C11 0.034(3) 0.031(4) 0.021(3) -0.012(3) 0.007(2) 0.000(3)
C12 0.075(6) 0.053(5) 0.024(3) -0.043(4) 0.007(3) 0.005(3)
C13 0.073(6) 0.063(6) 0.019(3) -0.045(5) 0.007(3) 0.000(3)

loop_
_atom_type_symbol
_atom_type_description
_atom_type_scat_dispersion_real
_atom_type_scat_dispersion_imag
_atom_type_scat_source
C C 0.0015 0.0009 'International Tables Vol C Tables 4.2.6.8 and 6.1.1.4'
H H 0.0000 0.0000 'International Tables Vol C Tables 4.2.6.8 and 6.1.1.4'
Co Co 0.3050 0.6296 'International Tables Vol C Tables 4.2.6.8 and 6.1.1.4'
N N 0.0030 0.0019 'International Tables Vol C Tables 4.2.6.8 and 6.1.1.4'
O O 0.0056 0.0036 'International Tables Vol C Tables 4.2.6.8 and 6.1.1.4'

loop_
_geom_angle_atom_site_label_1
_geom_angle_atom_site_label_2
_geom_angle_atom_site_label_3
_geom_angle_site_symmetry_1
_geom_angle_site_symmetry_3
_geom_angle
O1 Co1 O3 . . 157.41(16)
O1 Co1 O4 . . 99.25(16)
O1 Co1 N1 . 1_565 111.60(17)
O1 Co1 N2 . . 102.44(18)
O1 Co1 C5 . . 129.23(17)
O3 Co1 C5 . . 29.33(15)
O4 Co1 O3 . . 59.32(15)
O4 Co1 N1 . 1_565 104.28(18)
O4 Co1 N2 . . 133.4(2)
O4 Co1 C5 . . 30.08(16)
N1 Co1 O3 1_565 . 82.78(17)
N1 Co1 C5 1_565 . 92.26(18)
N2 Co1 O3 . . 89.71(17)
N2 Co1 N1 . 1_565 105.16(19)
N2 Co1 C5 . . 113.94(19)
C1 O1 Co1 4_565 . 127.2(4)
C5 O3 Co1 . . 82.5(3)
C5 O4 Co1 . . 97.7(3)
Co1 N1 H1A 1_545 . 109.7
Co1 N1 H1B 1_545 . 109.7
H1A N1 H1B . . 108.2
C7 N1 Co1 . 1_545 109.9(3)
C7 N1 H1A . . 109.7
C7 N1 H1B . . 109.7
C9 N2 Co1 . . 124.7(5)
C13 N2 Co1 . . 117.9(4)
C13 N2 C9 . . 115.9(6)
O1 C1 C2 4_566 . 116.2(5)
O2 C1 O1 . 4_566 124.1(5)
O2 C1 C2 . . 119.7(5)
C3 C2 C1 . . 120.6(5)
C3 C2 C8 . . 119.8(4)
C8 C2 C1 . . 119.5(5)
C2 C3 H3 . . 120.0
C4 C3 C2 . . 119.9(5)
C4 C3 H3 . . 120.0
C3 C4 C5 . . 120.7(5)
C6 C4 C3 . . 120.2(5)
C6 C4 C5 . . 119.1(4)
O3 C5 Co1 . . 68.1(3)
O3 C5 O4 . . 120.1(5)
O3 C5 C4 . . 120.9(5)
O4 C5 Co1 . . 52.2(3)
O4 C5 C4 . . 119.1(5)
C4 C5 Co1 . . 169.4(4)
C4 C6 H6 . . 119.9
C4 C6 C7 . . 120.2(4)
C7 C6 H6 . . 119.9
C6 C7 N1 . . 118.2(4)
C6 C7 C8 . . 120.0(5)
C8 C7 N1 . . 121.7(5)
C2 C8 H8 . . 120.1
C7 C8 C2 . . 119.8(5)
C7 C8 H8 . . 120.1
N2 C9 H9 . . 118.6
N2 C9 C10 . . 122.9(7)
C10 C9 H9 . . 118.6
C9 C10 H10 . . 119.5
C11 C10 C9 . . 121.0(6)
C11 C10 H10 . . 119.5
C10 C11 C11 . 3_676 122.6(7)
C12 C11 C10 . . 115.6(6)
C12 C11 C11 . 3_676 121.7(7)
C11 C12 H12 . . 119.6
C11 C12 C13 . . 120.9(7)
C13 C12 H12 . . 119.6
N2 C13 C12 . . 123.7(6)
N2 C13 H13 . . 118.2
C12 C13 H13 . . 118.2
C14 O5 H5 . . 109.5
O5 C14 H14A . . 110.2
O5 C14 H14B . . 110.2
H14A C14 H14B . . 108.5
C15 C14 O5 . . 107.7(15)
C15 C14 H14A . . 110.2
C15 C14 H14B . . 110.2
C14 C15 H15A . . 109.5
C14 C15 H15B . . 109.5
C14 C15 H15C . . 109.5
H15A C15 H15B . . 109.5
H15A C15 H15C . . 109.5
H15B C15 H15C . . 109.5

loop_
_geom_bond_atom_site_label_1
_geom_bond_atom_site_label_2
_geom_bond_site_symmetry_2
_geom_bond_distance
Co1 O1 . 1.963(3)
Co1 O3 . 2.359(4)
Co1 O4 . 2.009(4)
Co1 N1 1_565 2.101(5)
Co1 N2 . 2.070(5)
Co1 C5 . 2.520(6)
O1 C1 4_565 1.272(6)
O2 C1 . 1.235(7)
O3 C5 . 1.245(7)
O4 C5 . 1.274(6)
N1 Co1 1_545 2.100(5)
N1 H1A . 0.8900
N1 H1B . 0.8900
N1 C7 . 1.431(7)
N2 C9 . 1.328(8)
N2 C13 . 1.312(9)
C1 O1 4_566 1.272(7)
C1 C2 . 1.512(6)
C2 C3 . 1.391(7)
C2 C8 . 1.400(7)
C3 H3 . 0.9300
C3 C4 . 1.390(7)
C4 C5 . 1.493(7)
C4 C6 . 1.387(8)
C6 H6 . 0.9300
C6 C7 . 1.387(8)
C7 C8 . 1.392(7)
C8 H8 . 0.9300
C9 H9 . 0.9300
C9 C10 . 1.370(10)
C10 H10 . 0.9300
C10 C11 . 1.366(10)
C11 C11 3_676 1.498(12)
C11 C12 . 1.350(9)
C12 H12 . 0.9300
C12 C13 . 1.375(10)
C13 H13 . 0.9300
O5 H5 . 0.8200
O5 C14 . 1.436(19)
C14 H14A . 0.9700
C14 H14B . 0.9700
C14 C15 . 1.390(18)
C15 H15A . 0.9600
C15 H15B . 0.9600
C15 H15C . 0.9600

loop_
_geom_torsion_atom_site_label_1
_geom_torsion_atom_site_label_2
_geom_torsion_atom_site_label_3
_geom_torsion_atom_site_label_4
_geom_torsion_site_symmetry_1
_geom_torsion_site_symmetry_4
_geom_torsion
Co1 O3 C5 O4 . . 5.5(5)
Co1 O3 C5 C4 . . -173.8(5)
Co1 O4 C5 O3 . . -6.5(6)
Co1 O4 C5 C4 . . 172.8(4)
Co1 N1 C7 C6 1_545 . 79.0(5)
Co1 N1 C7 C8 1_545 . -97.6(5)
Co1 N2 C9 C10 . . -168.8(9)
Co1 N2 C13 C12 . . 167.8(8)
O1 C1 C2 C3 4_566 . -6.9(8)
O1 C1 C2 C8 4_566 . 174.7(5)
O2 C1 C2 C3 . . 172.7(5)
O2 C1 C2 C8 . . -5.7(8)
N1 C7 C8 C2 . . 176.6(5)
N2 C9 C10 C11 . . 2.4(18)
C1 C2 C3 C4 . . -177.6(5)
C1 C2 C8 C7 . . 177.5(5)
C2 C3 C4 C5 . . 178.7(5)
C2 C3 C4 C6 . . 0.1(8)
C3 C2 C8 C7 . . -0.9(8)
C3 C4 C5 Co1 . . -149(2)
C3 C4 C5 O3 . . -2.0(9)
C3 C4 C5 O4 . . 178.6(5)
C3 C4 C6 C7 . . -0.9(9)
C4 C6 C7 N1 . . -175.8(5)
C4 C6 C7 C8 . . 0.9(8)
C5 C4 C6 C7 . . -179.6(5)
C6 C4 C5 Co1 . . 30(3)
C6 C4 C5 O3 . . 176.7(6)
C6 C4 C5 O4 . . -2.7(8)
C6 C7 C8 C2 . . 0.0(8)
C8 C2 C3 C4 . . 0.8(8)
C9 N2 C13 C12 . . 1.5(14)
C9 C10 C11 C11 . 3_676 177.6(10)
C9 C10 C11 C12 . . 0.9(15)
C10 C11 C12 C13 . . -2.8(14)
C11 C11 C12 C13 3_676 . -179.6(9)
C11 C12 C13 N2 . . 1.8(16)
C13 N2 C9 C10 . . -3.5(15)

_cod_database_fobs_code 2108141
